data_4509820
loop_
_publ_author_name
'Tzeng, Biing-Chiau'
'Chiu, Tse-Hao'
'Lin, Sun-Yi'
'Yang, Chieh-Min'
'Chang, Tsung-Yi'
'Huang, Cyong-Huei'
'Chang, A. Hsiu-Hua'
'Lee, Gene-Hsiang'

_publ_section_title
;
 Structural Isomerism of Luminescent Dinuclear Pt(II)-Thiolate Diimines
;
_journal_issue 12
_journal_name_full 'Crystal Growth &amp; Design'
_journal_page_first 5356
_journal_paper_doi 10.1021/cg901100z
_journal_volume 9
_journal_year 2009
_chemical_formula_moiety 'C50 H56 N6 O2 Pt2 S2, C H4 O, 2(Cl O4)'
_chemical_formula_sum 'C51 H60 Cl2 N6 O11 Pt2 S2'
_chemical_formula_weight 1458.25
_chemical_name_systematic
; 
 ? 
;
_space_group_IT_number 2
_symmetry_cell_setting triclinic
_symmetry_space_group_name_Hall '-P 1'
_symmetry_space_group_name_H-M 'P -1'
_atom_sites_solution_hydrogens geom
_atom_sites_solution_primary direct
_atom_sites_solution_secondary difmap
_audit_creation_method SHELXL-97
_cell_angle_alpha 68.226(1)
_cell_angle_beta 82.602(1)
_cell_angle_gamma 88.334(1)
_cell_formula_units_Z 2
_cell_length_a 11.6084(5)
_cell_length_b 14.2276(7)
_cell_length_c 18.0294(8)
_cell_measurement_reflns_used 5813
_cell_measurement_temperature 150(2)
_cell_measurement_theta_max 23.50
_cell_measurement_theta_min 2.27
_cell_volume 2741.7(2)
_computing_cell_refinement 'Bruker SAINT'
_computing_data_collection 'Bruker SMART'
_computing_data_reduction 'Bruker SAINT'
_computing_molecular_graphics 'Bruker SHELXTL'
_computing_publication_material 'Bruker SHELXTL'
_computing_structure_refinement 'SHELXL-97 (Sheldrick, 1997)'
_computing_structure_solution 'SHELXS-97 (Sheldrick, 1990)'
_diffrn_ambient_temperature 150(2)
_diffrn_measured_fraction_theta_full 0.998
_diffrn_measured_fraction_theta_max 0.998
_diffrn_measurement_device_type 'BRUKER SMART APEXCCD area detector'
_diffrn_measurement_method 'omega scans'
_diffrn_radiation_monochromator graphite
_diffrn_radiation_source 'fine-focus sealed tube'
_diffrn_radiation_type MoK\a
_diffrn_radiation_wavelength 0.71073
_diffrn_reflns_av_R_equivalents 0.0529
_diffrn_reflns_av_sigmaI/netI 0.0629
_diffrn_reflns_limit_h_max 15
_diffrn_reflns_limit_h_min -15
_diffrn_reflns_limit_k_max 18
_diffrn_reflns_limit_k_min -18
_diffrn_reflns_limit_l_max 23
_diffrn_reflns_limit_l_min -23
_diffrn_reflns_number 36564
_diffrn_reflns_theta_full 27.50
_diffrn_reflns_theta_max 27.50
_diffrn_reflns_theta_min 1.23
_exptl_absorpt_coefficient_mu 5.334
_exptl_absorpt_correction_T_max 0.6749
_exptl_absorpt_correction_T_min 0.4151
_exptl_absorpt_correction_type multi-scan
_exptl_crystal_colour yellow
_exptl_crystal_density_diffrn 1.766
_exptl_crystal_density_meas ?
_exptl_crystal_density_method 'not measured'
_exptl_crystal_description plate
_exptl_crystal_F_000 1436
_exptl_crystal_size_max 0.20
_exptl_crystal_size_mid 0.14
_exptl_crystal_size_min 0.08
_refine_diff_density_max 1.533
_refine_diff_density_min -1.452
_refine_diff_density_rms 0.212
_refine_ls_extinction_method none
_refine_ls_goodness_of_fit_ref 1.101
_refine_ls_hydrogen_treatment constr
_refine_ls_matrix_type full
_refine_ls_number_parameters 681
_refine_ls_number_reflns 12596
_refine_ls_number_restraints 0
_refine_ls_restrained_S_all 1.101
_refine_ls_R_factor_all 0.0648
_refine_ls_R_factor_gt 0.0452
_refine_ls_shift/su_max 0.008
_refine_ls_shift/su_mean 0.000
_refine_ls_structure_factor_coef Fsqd
_refine_ls_weighting_details 'calc w=1/[\s^2^(Fo^2^)+(0.0469P)^2^+0.0000P] where P=(Fo^2^+2Fc^2^)/3'
_refine_ls_weighting_scheme calc
_refine_ls_wR_factor_gt 0.0925
_refine_ls_wR_factor_ref 0.1077
_reflns_number_gt 9974
_reflns_number_total 12596
_reflns_threshold_expression >2sigma(I)
_cod_data_source_file cg901100zsup1.cif
_cod_data_source_block 3
_cod_depositor_comments
;
The following automatic conversions were performed:

'_symmetry_cell_setting' value 'Triclinic' changed to 'triclinic'
according to /home/saulius/struct/CIF-dictionaries/cif_core.dic
dictionary named 'cif_core.dic' version 2.4.2 from 2011-04-26.

Automatic conversion script
Id: cif_fix_values 1891 2012-01-12 08:04:46Z andrius 

The following automatic conversions were performed:

'_exptl_crystal_density_meas' value 'not_measured' was changed to '?'
- the value is perceived as not measured.

Automatic conversion script
Id: cif_fix_values 3008 2015-01-20 13:52:24Z robertas 
;
_cod_original_sg_symbol_H-M P-1
_cod_database_code 4509820

loop_
_symmetry_equiv_pos_as_xyz
'x, y, z'
'-x, -y, -z'

loop_
_atom_site_label
_atom_site_type_symbol
_atom_site_fract_x
_atom_site_fract_y
_atom_site_fract_z
_atom_site_U_iso_or_equiv
_atom_site_adp_type
_atom_site_occupancy
_atom_site_symmetry_multiplicity
_atom_site_calc_flag
_atom_site_refinement_flags
Pt1 Pt 0.10557(2) 0.321907(18) 0.304078(14) 0.02216(7) Uani 1 1 d .
Pt2 Pt 0.06641(2) 0.113408(18) 0.431021(15) 0.02656(8) Uani 1 1 d .
S1 S 0.17170(16) 0.16721(13) 0.50819(10) 0.0339(4) Uani 1 1 d .
S2 S -0.09656(15) 0.18203(13) 0.47604(11) 0.0339(4) Uani 1 1 d .
O1 O 0.3390(4) 0.3029(3) 0.4663(3) 0.0342(11) Uani 1 1 d .
O2 O -0.1373(4) 0.3616(4) 0.4798(3) 0.0365(11) Uani 1 1 d .
N1 N 0.2390(4) 0.3244(4) 0.3647(3) 0.0238(11) Uani 1 1 d .
N2 N 0.0057(4) 0.3673(4) 0.3840(3) 0.0257(12) Uani 1 1 d .
N3 N -0.0196(4) 0.3306(4) 0.2357(3) 0.0241(11) Uani 1 1 d .
N4 N 0.1928(4) 0.2769(4) 0.2201(3) 0.0220(11) Uani 1 1 d .
N5 N -0.0118(4) 0.0641(4) 0.3562(3) 0.0263(12) Uani 1 1 d .
N6 N 0.1976(4) 0.0337(4) 0.3973(3) 0.0236(11) Uani 1 1 d .
C1 C 0.2489(6) 0.2695(5) 0.4395(4) 0.0288(14) Uani 1 1 d .
C2 C 0.3287(6) 0.3987(5) 0.3372(4) 0.0299(15) Uani 1 1 d .
C3 C 0.3607(6) 0.4758(5) 0.2636(5) 0.0399(17) Uani 1 1 d .
H3 H 0.3179 0.4886 0.2195 0.048 Uiso 1 1 calc R
C4 C 0.4568(7) 0.5324(6) 0.2577(5) 0.051(2) Uani 1 1 d .
H4 H 0.4812 0.5856 0.2079 0.061 Uiso 1 1 calc R
C5 C 0.5207(7) 0.5150(6) 0.3220(6) 0.052(2) Uani 1 1 d .
H5 H 0.5877 0.5557 0.3149 0.063 Uiso 1 1 calc R
C6 C 0.4878(7) 0.4396(6) 0.3955(5) 0.0451(19) Uani 1 1 d .
H6 H 0.5295 0.4275 0.4401 0.054 Uiso 1 1 calc R
C7 C 0.3913(6) 0.3832(5) 0.4008(4) 0.0374(17) Uani 1 1 d .
C8 C -0.0700(6) 0.3077(5) 0.4432(4) 0.0293(15) Uani 1 1 d .
C9 C -0.0095(6) 0.4660(5) 0.3825(4) 0.0301(15) Uani 1 1 d .
C10 C 0.0473(7) 0.5544(5) 0.3354(4) 0.0379(17) Uani 1 1 d .
H10 H 0.1099 0.5578 0.2949 0.046 Uiso 1 1 calc R
C11 C 0.0074(8) 0.6395(6) 0.3505(5) 0.049(2) Uani 1 1 d .
H11 H 0.0443 0.7032 0.3198 0.059 Uiso 1 1 calc R
C12 C -0.0855(9) 0.6337(6) 0.4095(5) 0.061(3) Uani 1 1 d .
H12 H -0.1105 0.6939 0.4174 0.073 Uiso 1 1 calc R
C13 C -0.1420(8) 0.5439(6) 0.4565(5) 0.053(2) Uani 1 1 d .
H13 H -0.2057 0.5394 0.4965 0.063 Uiso 1 1 calc R
C14 C -0.0996(7) 0.4615(5) 0.4412(4) 0.0390(17) Uani 1 1 d .
C15 C -0.1311(5) 0.3577(5) 0.2496(4) 0.0296(15) Uani 1 1 d .
H15 H -0.1567 0.3647 0.2995 0.036 Uiso 1 1 calc R
C16 C -0.2075(6) 0.3753(5) 0.1950(4) 0.0300(15) Uani 1 1 d .
H16 H -0.2849 0.3935 0.2076 0.036 Uiso 1 1 calc R
C17 C -0.1735(5) 0.3670(4) 0.1215(4) 0.0235(13) Uani 1 1 d .
C18 C -0.0618(5) 0.3325(5) 0.1093(4) 0.0260(14) Uani 1 1 d .
H18 H -0.0369 0.3218 0.0608 0.031 Uiso 1 1 calc R
C19 C 0.0132(5) 0.3136(4) 0.1664(4) 0.0225(13) Uani 1 1 d .
C20 C 0.1324(5) 0.2766(4) 0.1609(4) 0.0214(13) Uani 1 1 d .
C21 C 0.1813(5) 0.2417(4) 0.1027(4) 0.0253(13) Uani 1 1 d .
H21 H 0.1379 0.2433 0.0610 0.030 Uiso 1 1 calc R
C22 C 0.2942(5) 0.2039(5) 0.1036(4) 0.0246(13) Uani 1 1 d .
C23 C 0.3542(5) 0.2061(5) 0.1648(4) 0.0288(14) Uani 1 1 d .
H23 H 0.4315 0.1826 0.1675 0.035 Uiso 1 1 calc R
C24 C 0.3016(5) 0.2426(5) 0.2219(4) 0.0261(14) Uani 1 1 d .
H24 H 0.3438 0.2432 0.2634 0.031 Uiso 1 1 calc R
C25 C -0.2535(6) 0.3951(5) 0.0556(4) 0.0346(16) Uani 1 1 d .
C26 C -0.3670(7) 0.4396(8) 0.0798(6) 0.066(3) Uani 1 1 d .
H26A H -0.3497 0.4988 0.0922 0.100 Uiso 1 1 calc R
H26B H -0.4099 0.3886 0.1274 0.100 Uiso 1 1 calc R
H26C H -0.4143 0.4600 0.0353 0.100 Uiso 1 1 calc R
C27 C -0.1909(8) 0.4699(7) -0.0203(5) 0.073(3) Uani 1 1 d .
H27A H -0.1620 0.5269 -0.0093 0.109 Uiso 1 1 calc R
H27B H -0.2443 0.4948 -0.0610 0.109 Uiso 1 1 calc R
H27C H -0.1253 0.4371 -0.0403 0.109 Uiso 1 1 calc R
C28 C -0.2843(7) 0.2988(6) 0.0437(5) 0.052(2) Uani 1 1 d .
H28A H -0.3381 0.3147 0.0032 0.078 Uiso 1 1 calc R
H28B H -0.3213 0.2496 0.0948 0.078 Uiso 1 1 calc R
H28C H -0.2135 0.2702 0.0255 0.078 Uiso 1 1 calc R
C29 C 0.3482(6) 0.1651(5) 0.0384(4) 0.0286(14) Uani 1 1 d .
C30 C 0.3734(9) 0.2559(7) -0.0399(5) 0.065(3) Uani 1 1 d .
H30A H 0.4144 0.2338 -0.0814 0.098 Uiso 1 1 calc R
H30B H 0.4218 0.3056 -0.0316 0.098 Uiso 1 1 calc R
H30C H 0.3001 0.2870 -0.0572 0.098 Uiso 1 1 calc R
C31 C 0.2655(7) 0.0904(7) 0.0304(6) 0.065(3) Uani 1 1 d .
H31A H 0.1929 0.1242 0.0143 0.097 Uiso 1 1 calc R
H31B H 0.2490 0.0340 0.0822 0.097 Uiso 1 1 calc R
H31C H 0.3008 0.0647 -0.0105 0.097 Uiso 1 1 calc R
C32 C 0.4619(6) 0.1108(6) 0.0590(5) 0.0423(19) Uani 1 1 d .
H32A H 0.4932 0.0866 0.0162 0.063 Uiso 1 1 calc R
H32B H 0.4474 0.0530 0.1102 0.063 Uiso 1 1 calc R
H32C H 0.5181 0.1577 0.0637 0.063 Uiso 1 1 calc R
C33 C -0.1201(6) 0.0863(5) 0.3368(4) 0.0305(15) Uani 1 1 d .
H33 H -0.1688 0.1223 0.3633 0.037 Uiso 1 1 calc R
C34 C -0.1623(6) 0.0586(5) 0.2801(4) 0.0291(14) Uani 1 1 d .
H34 H -0.2394 0.0752 0.2683 0.035 Uiso 1 1 calc R
C35 C -0.0941(5) 0.0069(5) 0.2398(4) 0.0262(14) Uani 1 1 d .
C36 C 0.0187(5) -0.0154(5) 0.2607(4) 0.0254(14) Uani 1 1 d .
H36 H 0.0687 -0.0511 0.2348 0.030 Uiso 1 1 calc R
C37 C 0.0581(5) 0.0134(5) 0.3177(4) 0.0278(14) Uani 1 1 d .
C38 C 0.1734(5) -0.0083(5) 0.3439(4) 0.0261(14) Uani 1 1 d .
C39 C 0.2505(5) -0.0732(5) 0.3231(4) 0.0286(14) Uani 1 1 d .
H39 H 0.2321 -0.1009 0.2854 0.034 Uiso 1 1 calc R
C40 C 0.3551(5) -0.0990(5) 0.3563(4) 0.0313(15) Uani 1 1 d .
C41 C 0.3758(6) -0.0548(5) 0.4103(4) 0.0342(16) Uani 1 1 d .
H41 H 0.4452 -0.0701 0.4348 0.041 Uiso 1 1 calc R
C42 C 0.2988(6) 0.0104(5) 0.4293(4) 0.0339(16) Uani 1 1 d .
H42 H 0.3170 0.0400 0.4658 0.041 Uiso 1 1 calc R
C43 C -0.1360(5) -0.0249(5) 0.1757(4) 0.0284(14) Uani 1 1 d .
C44 C -0.1375(8) -0.1400(6) 0.2049(5) 0.053(2) Uani 1 1 d .
H44A H -0.0580 -0.1645 0.2104 0.079 Uiso 1 1 calc R
H44B H -0.1696 -0.1614 0.1658 0.079 Uiso 1 1 calc R
H44C H -0.1857 -0.1682 0.2572 0.079 Uiso 1 1 calc R
C45 C -0.2571(6) 0.0137(6) 0.1589(5) 0.045(2) Uani 1 1 d .
H45A H -0.3114 -0.0134 0.2086 0.068 Uiso 1 1 calc R
H45B H -0.2820 -0.0084 0.1180 0.068 Uiso 1 1 calc R
H45C H -0.2558 0.0879 0.1393 0.068 Uiso 1 1 calc R
C46 C -0.0524(6) 0.0183(7) 0.0978(4) 0.048(2) Uani 1 1 d .
H46A H -0.0476 0.0921 0.0807 0.072 Uiso 1 1 calc R
H46B H -0.0809 0.0004 0.0558 0.072 Uiso 1 1 calc R
H46C H 0.0248 -0.0100 0.1071 0.072 Uiso 1 1 calc R
C47 C 0.4335(6) -0.1777(6) 0.3385(4) 0.0401(18) Uani 1 1 d .
C48 C 0.4609(6) -0.1513(6) 0.2489(5) 0.047(2) Uani 1 1 d .
H48A H 0.4920 -0.0818 0.2234 0.071 Uiso 1 1 calc R
H48B H 0.3899 -0.1569 0.2267 0.071 Uiso 1 1 calc R
H48C H 0.5187 -0.1980 0.2385 0.071 Uiso 1 1 calc R
C49 C 0.3676(8) -0.2775(6) 0.3746(7) 0.083(4) Uani 1 1 d .
H49A H 0.4186 -0.3315 0.3695 0.125 Uiso 1 1 calc R
H49B H 0.3002 -0.2741 0.3461 0.125 Uiso 1 1 calc R
H49C H 0.3413 -0.2919 0.4317 0.125 Uiso 1 1 calc R
C50 C 0.5465(7) -0.1850(8) 0.3745(5) 0.072(3) Uani 1 1 d .
H50A H 0.5876 -0.1194 0.3509 0.108 Uiso 1 1 calc R
H50B H 0.5954 -0.2364 0.3627 0.108 Uiso 1 1 calc R
H50C H 0.5294 -0.2040 0.4329 0.108 Uiso 1 1 calc R
Cl1 Cl 0.57310(14) 0.17949(14) 0.34894(11) 0.0372(4) Uani 1 1 d .
O3 O 0.5848(5) 0.1980(5) 0.2645(3) 0.0642(17) Uani 1 1 d .
O4 O 0.6083(4) 0.0788(4) 0.3926(3) 0.0509(14) Uani 1 1 d .
O5 O 0.6455(5) 0.2504(4) 0.3615(4) 0.0567(15) Uani 1 1 d .
O6 O 0.4538(4) 0.1918(4) 0.3759(3) 0.0463(13) Uani 1 1 d .
Cl2 Cl 0.21506(16) 0.78287(14) 0.13331(11) 0.0395(4) Uani 1 1 d .
O7 O 0.1959(6) 0.6759(4) 0.1615(4) 0.0690(18) Uani 1 1 d .
O8 O 0.1419(6) 0.8299(4) 0.0724(3) 0.0623(17) Uani 1 1 d .
O9 O 0.1839(5) 0.8187(5) 0.1984(4) 0.0583(16) Uani 1 1 d .
O10 O 0.3321(5) 0.8076(6) 0.1013(4) 0.078(2) Uani 1 1 d .
O11 O 0.9575(5) 0.7094(5) 0.0599(3) 0.0563(15) Uani 1 1 d .
H11A H 1.0184 0.7365 0.0640 0.084 Uiso 1 1 calc R
C51 C 0.9214(8) 0.6297(6) 0.1327(5) 0.061(2) Uani 1 1 d .
H51A H 0.9891 0.5911 0.1538 0.092 Uiso 1 1 calc R
H51B H 0.8669 0.5851 0.1235 0.092 Uiso 1 1 calc R
H51C H 0.8831 0.6572 0.1718 0.092 Uiso 1 1 calc R

loop_
_atom_site_aniso_label
_atom_site_aniso_U_11
_atom_site_aniso_U_22
_atom_site_aniso_U_33
_atom_site_aniso_U_23
_atom_site_aniso_U_13
_atom_site_aniso_U_12
Pt1 0.02061(13) 0.02800(14) 0.01829(13) -0.00899(10) -0.00356(9) 0.00427(10)
Pt2 0.02902(14) 0.02602(14) 0.02453(14) -0.00936(11) -0.00356(11) 0.00330(10)
S1 0.0444(11) 0.0336(9) 0.0240(9) -0.0097(7) -0.0087(8) 0.0024(8)
S2 0.0339(9) 0.0335(9) 0.0323(9) -0.0135(8) 0.0069(7) -0.0015(7)
O1 0.040(3) 0.035(3) 0.032(3) -0.014(2) -0.017(2) 0.006(2)
O2 0.039(3) 0.039(3) 0.028(3) -0.013(2) 0.008(2) 0.010(2)
N1 0.020(3) 0.031(3) 0.026(3) -0.016(2) -0.007(2) 0.006(2)
N2 0.027(3) 0.032(3) 0.022(3) -0.014(2) -0.006(2) 0.009(2)
N3 0.023(3) 0.026(3) 0.022(3) -0.008(2) -0.005(2) 0.000(2)
N4 0.019(3) 0.028(3) 0.018(3) -0.008(2) -0.002(2) 0.002(2)
N5 0.025(3) 0.023(3) 0.031(3) -0.010(2) -0.006(2) 0.006(2)
N6 0.018(3) 0.025(3) 0.026(3) -0.007(2) -0.006(2) 0.004(2)
C1 0.032(4) 0.029(4) 0.032(4) -0.019(3) -0.006(3) 0.007(3)
C2 0.026(3) 0.030(4) 0.036(4) -0.015(3) -0.006(3) 0.008(3)
C3 0.041(4) 0.039(4) 0.038(4) -0.011(3) -0.005(3) 0.000(3)
C4 0.050(5) 0.040(5) 0.055(5) -0.013(4) 0.008(4) -0.008(4)
C5 0.039(5) 0.043(5) 0.079(7) -0.024(5) -0.015(4) -0.006(4)
C6 0.041(4) 0.042(4) 0.061(5) -0.024(4) -0.022(4) 0.003(4)
C7 0.044(4) 0.029(4) 0.039(4) -0.010(3) -0.012(3) 0.008(3)
C8 0.031(4) 0.035(4) 0.025(3) -0.015(3) -0.004(3) 0.014(3)
C9 0.036(4) 0.034(4) 0.023(3) -0.012(3) -0.010(3) 0.011(3)
C10 0.056(5) 0.029(4) 0.028(4) -0.009(3) -0.011(3) 0.008(3)
C11 0.074(6) 0.029(4) 0.039(5) -0.006(4) -0.010(4) 0.007(4)
C12 0.094(7) 0.036(5) 0.055(6) -0.020(4) -0.008(5) 0.028(5)
C13 0.075(6) 0.046(5) 0.041(5) -0.025(4) 0.002(4) 0.022(4)
C14 0.051(5) 0.032(4) 0.028(4) -0.006(3) -0.002(3) 0.011(3)
C15 0.025(3) 0.031(4) 0.031(4) -0.011(3) -0.001(3) 0.004(3)
C16 0.020(3) 0.033(4) 0.035(4) -0.009(3) -0.008(3) -0.001(3)
C17 0.018(3) 0.021(3) 0.030(3) -0.005(3) -0.011(3) -0.001(2)
C18 0.028(3) 0.027(3) 0.025(3) -0.010(3) -0.003(3) -0.004(3)
C19 0.024(3) 0.020(3) 0.022(3) -0.006(3) -0.006(3) 0.003(2)
C20 0.018(3) 0.022(3) 0.023(3) -0.006(3) -0.003(2) -0.006(2)
C21 0.026(3) 0.026(3) 0.025(3) -0.009(3) -0.009(3) 0.000(3)
C22 0.023(3) 0.026(3) 0.024(3) -0.010(3) -0.001(3) -0.005(3)
C23 0.017(3) 0.042(4) 0.027(3) -0.013(3) -0.002(3) 0.002(3)
C24 0.016(3) 0.041(4) 0.023(3) -0.014(3) -0.003(2) -0.002(3)
C25 0.030(4) 0.036(4) 0.041(4) -0.013(3) -0.022(3) 0.009(3)
C26 0.054(6) 0.093(7) 0.061(6) -0.033(6) -0.033(5) 0.037(5)
C27 0.062(6) 0.082(7) 0.047(5) 0.016(5) -0.032(5) -0.014(5)
C28 0.047(5) 0.063(6) 0.058(6) -0.029(5) -0.022(4) 0.000(4)
C29 0.027(3) 0.031(4) 0.027(3) -0.010(3) -0.001(3) 0.002(3)
C30 0.085(7) 0.071(6) 0.026(4) -0.010(4) 0.013(4) 0.021(5)
C31 0.038(5) 0.094(7) 0.102(8) -0.084(7) -0.002(5) -0.001(5)
C32 0.033(4) 0.057(5) 0.045(5) -0.032(4) 0.005(3) 0.005(4)
C33 0.024(3) 0.030(4) 0.034(4) -0.010(3) 0.001(3) 0.004(3)
C34 0.023(3) 0.030(4) 0.034(4) -0.012(3) -0.003(3) 0.004(3)
C35 0.022(3) 0.023(3) 0.030(4) -0.007(3) -0.003(3) 0.001(3)
C36 0.023(3) 0.028(3) 0.023(3) -0.009(3) -0.001(3) 0.006(3)
C37 0.025(3) 0.021(3) 0.035(4) -0.008(3) -0.004(3) 0.004(3)
C38 0.020(3) 0.027(3) 0.027(3) -0.005(3) -0.006(3) 0.007(3)
C39 0.029(4) 0.027(3) 0.029(4) -0.009(3) -0.008(3) 0.005(3)
C40 0.022(3) 0.032(4) 0.030(4) -0.001(3) -0.003(3) 0.003(3)
C41 0.025(4) 0.038(4) 0.037(4) -0.008(3) -0.011(3) 0.004(3)
C42 0.028(4) 0.034(4) 0.038(4) -0.010(3) -0.011(3) 0.000(3)
C43 0.023(3) 0.040(4) 0.024(3) -0.014(3) -0.006(3) 0.002(3)
C44 0.063(6) 0.041(5) 0.069(6) -0.033(4) -0.018(5) 0.003(4)
C45 0.026(4) 0.069(6) 0.052(5) -0.033(4) -0.018(3) 0.011(4)
C46 0.036(4) 0.077(6) 0.033(4) -0.024(4) -0.005(3) 0.002(4)
C47 0.028(4) 0.047(5) 0.037(4) -0.007(4) -0.006(3) 0.017(3)
C48 0.030(4) 0.072(6) 0.053(5) -0.037(5) -0.011(4) 0.014(4)
C49 0.067(7) 0.039(5) 0.116(9) -0.013(6) 0.034(6) 0.022(5)
C50 0.053(6) 0.125(9) 0.045(5) -0.037(6) -0.026(4) 0.051(6)
Cl1 0.0230(8) 0.0483(11) 0.0398(10) -0.0164(8) -0.0030(7) 0.0055(7)
O3 0.055(4) 0.101(5) 0.036(3) -0.023(3) -0.013(3) 0.007(3)
O4 0.041(3) 0.052(3) 0.053(4) -0.012(3) -0.011(3) 0.012(3)
O5 0.037(3) 0.064(4) 0.072(4) -0.030(3) -0.004(3) -0.010(3)
O6 0.024(3) 0.052(3) 0.065(4) -0.027(3) 0.003(2) 0.009(2)
Cl2 0.0364(10) 0.0510(11) 0.0347(10) -0.0198(9) -0.0059(8) 0.0039(8)
O7 0.097(5) 0.049(4) 0.048(4) -0.005(3) -0.004(4) 0.006(3)
O8 0.083(5) 0.057(4) 0.051(4) -0.017(3) -0.037(3) 0.020(3)
O9 0.045(3) 0.092(5) 0.060(4) -0.055(4) -0.005(3) 0.003(3)
O10 0.036(3) 0.137(6) 0.080(5) -0.067(5) 0.015(3) -0.016(4)
O11 0.064(4) 0.066(4) 0.041(3) -0.018(3) -0.022(3) -0.001(3)
C51 0.081(7) 0.042(5) 0.056(6) -0.009(4) -0.020(5) -0.007(5)

loop_
_atom_type_symbol
_atom_type_description
_atom_type_scat_dispersion_real
_atom_type_scat_dispersion_imag
_atom_type_scat_source
C C 0.0033 0.0016 'International Tables Vol C Tables 4.2.6.8 and 6.1.1.4'
H H 0.0000 0.0000 'International Tables Vol C Tables 4.2.6.8 and 6.1.1.4'
N N 0.0061 0.0033 'International Tables Vol C Tables 4.2.6.8 and 6.1.1.4'
O O 0.0106 0.0060 'International Tables Vol C Tables 4.2.6.8 and 6.1.1.4'
S S 0.1246 0.1234 'International Tables Vol C Tables 4.2.6.8 and 6.1.1.4'
Cl Cl 0.1484 0.1585 'International Tables Vol C Tables 4.2.6.8 and 6.1.1.4'
Pt Pt -1.7033 8.3905 'International Tables Vol C Tables 4.2.6.8 and 6.1.1.4'

loop_
_geom_angle_atom_site_label_1
_geom_angle_atom_site_label_2
_geom_angle_atom_site_label_3
_geom_angle
N3 Pt1 N4 80.0(2)
N3 Pt1 N2 95.1(2)
N4 Pt1 N2 175.14(19)
N3 Pt1 N1 174.7(2)
N4 Pt1 N1 98.22(19)
N2 Pt1 N1 86.6(2)
N3 Pt1 Pt2 102.51(14)
N4 Pt1 Pt2 95.68(14)
N2 Pt1 Pt2 84.89(15)
N1 Pt1 Pt2 82.60(15)
N6 Pt2 N5 79.4(2)
N6 Pt2 S2 171.83(15)
N5 Pt2 S2 96.31(15)
N6 Pt2 S1 95.40(15)
N5 Pt2 S1 174.29(15)
S2 Pt2 S1 89.13(7)
N6 Pt2 Pt1 102.80(14)
N5 Pt2 Pt1 91.81(14)
S2 Pt2 Pt1 84.20(4)
S1 Pt2 Pt1 87.02(4)
C1 S1 Pt2 103.6(2)
C8 S2 Pt2 106.4(2)
C1 O1 C7 106.1(5)
C8 O2 C14 106.2(5)
C1 N1 C2 107.4(5)
C1 N1 Pt1 127.0(4)
C2 N1 Pt1 124.8(4)
C8 N2 C9 107.3(5)
C8 N2 Pt1 124.2(4)
C9 N2 Pt1 128.0(4)
C15 N3 C19 117.9(5)
C15 N3 Pt1 125.9(4)
C19 N3 Pt1 116.0(4)
C24 N4 C20 119.4(5)
C24 N4 Pt1 124.8(4)
C20 N4 Pt1 115.8(4)
C33 N5 C37 118.8(6)
C33 N5 Pt2 125.5(4)
C37 N5 Pt2 115.3(4)
C42 N6 C38 118.4(5)
C42 N6 Pt2 125.8(5)
C38 N6 Pt2 115.4(4)
N1 C1 O1 111.9(6)
N1 C1 S1 132.3(5)
O1 C1 S1 115.9(5)
C7 C2 C3 120.4(7)
C7 C2 N1 106.9(6)
C3 C2 N1 132.8(6)
C4 C3 C2 116.7(7)
C3 C4 C5 122.5(8)
C6 C5 C4 120.8(7)
C7 C6 C5 116.2(7)
C6 C7 C2 123.4(7)
C6 C7 O1 128.9(7)
C2 C7 O1 107.7(6)
N2 C8 O2 111.3(6)
N2 C8 S2 131.0(5)
O2 C8 S2 117.6(5)
C10 C9 C14 122.0(7)
C10 C9 N2 131.2(6)
C14 C9 N2 106.8(6)
C9 C10 C11 115.4(7)
C10 C11 C12 121.8(8)
C13 C12 C11 122.1(7)
C14 C13 C12 114.8(8)
C13 C14 C9 123.9(7)
C13 C14 O2 127.7(7)
C9 C14 O2 108.4(6)
C16 C15 N3 122.7(6)
C15 C16 C17 120.5(6)
C16 C17 C18 116.9(6)
C16 C17 C25 122.1(6)
C18 C17 C25 121.0(6)
C19 C18 C17 121.1(6)
N3 C19 C18 120.6(5)
N3 C19 C20 113.2(5)
C18 C19 C20 126.2(6)
N4 C20 C21 120.8(5)
N4 C20 C19 114.4(5)
C21 C20 C19 124.8(5)
C20 C21 C22 121.1(6)
C23 C22 C21 116.7(6)
C23 C22 C29 122.5(6)
C21 C22 C29 120.8(5)
C24 C23 C22 120.1(6)
N4 C24 C23 121.9(6)
C27 C25 C28 110.9(7)
C27 C25 C26 110.1(7)
C28 C25 C26 107.5(7)
C27 C25 C17 108.8(6)
C28 C25 C17 108.1(6)
C26 C25 C17 111.6(6)
C31 C29 C30 111.4(7)
C31 C29 C32 107.5(6)
C30 C29 C32 108.5(6)
C31 C29 C22 109.6(6)
C30 C29 C22 107.9(6)
C32 C29 C22 112.0(5)
N5 C33 C34 121.9(6)
C33 C34 C35 120.9(6)
C34 C35 C36 116.3(6)
C34 C35 C43 123.1(6)
C36 C35 C43 120.6(6)
C37 C36 C35 121.3(6)
N5 C37 C36 120.7(6)
N5 C37 C38 114.6(6)
C36 C37 C38 124.7(6)
N6 C38 C39 120.8(5)
N6 C38 C37 114.9(5)
C39 C38 C37 124.0(6)
C38 C39 C40 121.4(6)
C41 C40 C39 115.7(6)
C41 C40 C47 123.5(6)
C39 C40 C47 120.6(6)
C42 C41 C40 121.9(6)
N6 C42 C41 121.7(6)
C45 C43 C44 109.5(6)
C45 C43 C35 111.3(5)
C44 C43 C35 108.8(6)
C45 C43 C46 108.8(6)
C44 C43 C46 109.2(6)
C35 C43 C46 109.2(5)
C48 C47 C49 108.6(8)
C48 C47 C50 109.1(6)
C49 C47 C50 110.6(7)
C48 C47 C40 110.7(6)
C49 C47 C40 107.2(6)
C50 C47 C40 110.7(7)
O5 Cl1 O4 109.3(3)
O5 Cl1 O3 108.8(4)
O4 Cl1 O3 110.0(4)
O5 Cl1 O6 110.1(3)
O4 Cl1 O6 109.8(3)
O3 Cl1 O6 108.8(3)
O10 Cl2 O8 109.8(4)
O10 Cl2 O7 110.3(4)
O8 Cl2 O7 108.0(4)
O10 Cl2 O9 110.0(4)
O8 Cl2 O9 108.5(4)
O7 Cl2 O9 110.1(4)

loop_
_geom_bond_atom_site_label_1
_geom_bond_atom_site_label_2
_geom_bond_distance
Pt1 N3 1.996(5)
Pt1 N4 2.003(5)
Pt1 N2 2.014(5)
Pt1 N1 2.016(5)
Pt1 Pt2 3.0030(4)
Pt2 N6 2.037(5)
Pt2 N5 2.047(5)
Pt2 S2 2.2970(17)
Pt2 S1 2.3017(18)
S1 C1 1.705(7)
S2 C8 1.686(7)
O1 C1 1.371(7)
O1 C7 1.386(8)
O2 C8 1.356(7)
O2 C14 1.386(8)
N1 C1 1.302(8)
N1 C2 1.411(8)
N2 C8 1.326(8)
N2 C9 1.402(8)
N3 C15 1.359(8)
N3 C19 1.363(8)
N4 C24 1.341(7)
N4 C20 1.352(7)
N5 C33 1.346(8)
N5 C37 1.361(8)
N6 C42 1.354(8)
N6 C38 1.367(8)
C2 C7 1.383(9)
C2 C3 1.384(9)
C3 C4 1.364(10)
C4 C5 1.399(11)
C5 C6 1.375(11)
C6 C7 1.370(10)
C9 C10 1.360(10)
C9 C14 1.373(9)
C10 C11 1.389(10)
C11 C12 1.395(12)
C12 C13 1.372(12)
C13 C14 1.365(10)
C15 C16 1.358(9)
C16 C17 1.381(9)
C17 C18 1.393(8)
C17 C25 1.531(8)
C18 C19 1.380(8)
C19 C20 1.471(8)
C20 C21 1.373(8)
C21 C22 1.401(8)
C22 C23 1.389(8)
C22 C29 1.534(9)
C23 C24 1.383(8)
C25 C27 1.497(11)
C25 C28 1.522(10)
C25 C26 1.528(10)
C29 C31 1.510(10)
C29 C30 1.521(10)
C29 C32 1.527(9)
C33 C34 1.371(9)
C34 C35 1.382(9)
C35 C36 1.404(8)
C35 C43 1.524(9)
C36 C37 1.369(9)
C37 C38 1.464(8)
C38 C39 1.385(9)
C39 C40 1.402(8)
C40 C41 1.386(9)
C40 C47 1.523(9)
C41 C42 1.374(9)
C43 C45 1.520(9)
C43 C44 1.523(10)
C43 C46 1.528(9)
C47 C48 1.508(10)
C47 C49 1.508(11)
C47 C50 1.521(10)
Cl1 O5 1.428(6)
Cl1 O4 1.432(5)
Cl1 O3 1.434(6)
Cl1 O6 1.435(5)
Cl2 O10 1.406(6)
Cl2 O8 1.427(5)
Cl2 O7 1.429(6)
Cl2 O9 1.446(5)
O11 C51 1.402(9)
